data_2216285
loop_
_publ_author_name
'Shouwen Jin'
'Daqi Wang'

_publ_section_title
;
 Bis(7-amino-2,4-dimethyl-1,8-naphthyridine)dichloridomanganese(II)
 methanol disolvate
;
_journal_coeditor_code BT2572
_journal_issue 12
_journal_name_full 'Acta Crystallographica Section E'
_journal_page_first m3036
_journal_page_last m3036
_journal_paper_doi 10.1107/S1600536807055262
_journal_volume 63
_journal_year 2007
_chemical_formula_iupac '[Mn Cl2 (C10 H11 N3)2] , 2C H3 OH'
_chemical_formula_moiety 'C20 H22 Cl2 Mn N6 , 2C H4 O'
_chemical_formula_sum 'C22 H30 Cl2 Mn N6 O2'
_chemical_formula_weight 536.36
_chemical_name_systematic
;
Bis(7-amino-2,4-dimethyl-1,8-naphthyridine)dichloridomanganese(II) methanol
disolvate
;
_space_group_IT_number 2
_symmetry_cell_setting triclinic
_symmetry_space_group_name_Hall '-P 1'
_symmetry_space_group_name_H-M 'P -1'
_atom_sites_solution_hydrogens geom
_atom_sites_solution_primary direct
_atom_sites_solution_secondary difmap
_cell_angle_alpha 79.178(4)
_cell_angle_beta 78.343(4)
_cell_angle_gamma 65.894(4)
_cell_formula_units_Z 2
_cell_length_a 9.637(3)
_cell_length_b 10.649(3)
_cell_length_c 14.442(4)
_cell_measurement_reflns_used 1874
_cell_measurement_temperature 298(2)
_cell_measurement_theta_max 23.182
_cell_measurement_theta_min 2.416
_cell_volume 1315.7(7)
_computing_cell_refinement 'SMART (Siemens, 1996)'
_computing_data_collection 'SMART (Siemens, 1996)'
_computing_data_reduction 'SAINT (Siemens, 1996)'
_computing_molecular_graphics 'SHELXTL (Siemens, 1996)'
_computing_publication_material 'SHELXTL (Siemens, 1996)'
_computing_structure_refinement 'SHELXL97 (Sheldrick, 1997)'
_computing_structure_solution 'SHELXS97 (Sheldrick, 1997)'
_diffrn_ambient_temperature 298(2)
_diffrn_measured_fraction_theta_full 0.986
_diffrn_measured_fraction_theta_max 0.986
_diffrn_measurement_device_type 'Siemens SMART CCD area-detector'
_diffrn_measurement_method '\f and \w'
_diffrn_radiation_monochromator graphite
_diffrn_radiation_source 'fine-focus sealed tube'
_diffrn_radiation_type MoK\a
_diffrn_radiation_wavelength 0.71073
_diffrn_reflns_av_R_equivalents 0.0200
_diffrn_reflns_av_sigmaI/netI 0.0517
_diffrn_reflns_limit_h_max 11
_diffrn_reflns_limit_h_min -9
_diffrn_reflns_limit_k_max 11
_diffrn_reflns_limit_k_min -12
_diffrn_reflns_limit_l_max 16
_diffrn_reflns_limit_l_min -17
_diffrn_reflns_number 6933
_diffrn_reflns_theta_full 25.01
_diffrn_reflns_theta_max 25.01
_diffrn_reflns_theta_min 1.45
_exptl_absorpt_coefficient_mu 0.734
_exptl_absorpt_correction_T_max 0.8853
_exptl_absorpt_correction_T_min 0.7528
_exptl_absorpt_correction_type multi-scan
_exptl_absorpt_process_details '(SADABS; Sheldrick, 1996)'
_exptl_crystal_colour colourless
_exptl_crystal_density_diffrn 1.354
_exptl_crystal_density_method 'not measured'
_exptl_crystal_description block
_exptl_crystal_F_000 558
_exptl_crystal_size_max 0.41
_exptl_crystal_size_mid 0.22
_exptl_crystal_size_min 0.17
_refine_diff_density_max 0.306
_refine_diff_density_min -0.238
_refine_ls_extinction_method none
_refine_ls_goodness_of_fit_ref 1.018
_refine_ls_hydrogen_treatment constr
_refine_ls_matrix_type full
_refine_ls_number_parameters 298
_refine_ls_number_reflns 4597
_refine_ls_number_restraints 0
_refine_ls_restrained_S_all 1.018
_refine_ls_R_factor_all 0.0861
_refine_ls_R_factor_gt 0.0465
_refine_ls_shift/su_max 0.000
_refine_ls_shift/su_mean 0.000
_refine_ls_structure_factor_coef Fsqd
_refine_ls_weighting_details 'calc w = 1/[\s^2^(Fo^2^)+(0.0535P)^2^+0.4067P] where P=(Fo^2^+2Fc^2^)/3'
_refine_ls_weighting_scheme calc
_refine_ls_wR_factor_gt 0.1025
_refine_ls_wR_factor_ref 0.1248
_reflns_number_gt 2867
_reflns_number_total 4597
_reflns_threshold_expression I>2\s(I)
_cod_data_source_file bt2572.cif
_cod_data_source_block I
_cod_database_code 2216285
_cod_database_fobs_code 2216285

loop_
_symmetry_equiv_pos_as_xyz
'x, y, z'
'-x, -y, -z'

loop_
_atom_site_type_symbol
_atom_site_label
_atom_site_fract_x
_atom_site_fract_y
_atom_site_fract_z
_atom_site_U_iso_or_equiv
_atom_site_adp_type
_atom_site_calc_flag
_atom_site_refinement_flags
_atom_site_occupancy
Mn Mn1 0.03600(6) 0.77674(5) 0.25965(4) 0.04575(19) Uani d . 1
Cl Cl1 0.05456(13) 0.98490(10) 0.29881(7) 0.0636(3) Uani d . 1
Cl Cl2 -0.24018(12) 0.85917(13) 0.27296(7) 0.0760(4) Uani d . 1
N N1 0.2973(3) 0.7055(3) 0.1725(2) 0.0449(7) Uani d . 1
N N2 0.0861(3) 0.7875(3) 0.10128(19) 0.0449(7) Uani d . 1
N N3 -0.1387(4) 0.8679(4) 0.0390(2) 0.0736(10) Uani d . 1
H H3A -0.1879 0.8741 0.0958 0.088 Uiso calc R 1
H H3B -0.1880 0.8911 -0.0090 0.088 Uiso calc R 1
N N4 0.0720(3) 0.5423(3) 0.29246(19) 0.0434(7) Uani d . 1
N N5 0.1309(3) 0.6444(3) 0.39243(19) 0.0440(7) Uani d . 1
N N6 0.1863(4) 0.7605(3) 0.4883(2) 0.0711(10) Uani d . 1
H H6A 0.1532 0.8348 0.4497 0.085 Uiso calc R 1
H H6B 0.2206 0.7620 0.5385 0.085 Uiso calc R 1
O O1 0.2760(4) 0.7735(3) 0.6695(2) 0.0863(10) Uani d . 1
H H1 0.2054 0.8466 0.6822 0.130 Uiso calc R 1
O O2 0.7131(4) 0.9445(4) 0.8698(2) 0.0924(10) Uani d . 1
H H2 0.7655 0.9740 0.8266 0.139 Uiso calc R 1
C C1 0.2407(4) 0.7379(3) 0.0889(2) 0.0436(8) Uani d . 1
C C2 0.0140(5) 0.8224(4) 0.0253(3) 0.0544(10) Uani d . 1
C C3 0.0983(5) 0.8106(4) -0.0680(3) 0.0621(11) Uani d . 1
H H3 0.0470 0.8367 -0.1209 0.075 Uiso calc R 1
C C4 0.2517(5) 0.7617(4) -0.0791(3) 0.0625(11) Uani d . 1
H H4 0.3063 0.7539 -0.1401 0.075 Uiso calc R 1
C C5 0.3329(5) 0.7213(4) 0.0003(2) 0.0497(9) Uani d . 1
C C6 0.4929(5) 0.6667(4) -0.0013(3) 0.0596(11) Uani d . 1
C C7 0.5471(5) 0.6343(4) 0.0835(3) 0.0644(11) Uani d . 1
H H7 0.6526 0.5981 0.0843 0.077 Uiso calc R 1
C C8 0.4486(5) 0.6537(4) 0.1696(3) 0.0554(10) Uani d . 1
C C9 0.6011(5) 0.6424(5) -0.0936(3) 0.0815(14) Uani d . 1
H H9A 0.6051 0.7289 -0.1251 0.122 Uiso calc R 1
H H9B 0.5650 0.6034 -0.1339 0.122 Uiso calc R 1
H H9C 0.7018 0.5796 -0.0806 0.122 Uiso calc R 1
C C10 0.5090(5) 0.6191(5) 0.2626(3) 0.0782(13) Uani d . 1
H H10A 0.4275 0.6625 0.3111 0.117 Uiso calc R 1
H H10B 0.5896 0.6522 0.2572 0.117 Uiso calc R 1
H H10C 0.5485 0.5205 0.2794 0.117 Uiso calc R 1
C C11 0.1292(4) 0.5249(3) 0.3733(2) 0.0414(8) Uani d . 1
C C12 0.1846(4) 0.6429(4) 0.4704(3) 0.0502(9) Uani d . 1
C C13 0.2383(4) 0.5185(4) 0.5337(3) 0.0564(10) Uani d . 1
H H13 0.2750 0.5189 0.5884 0.068 Uiso calc R 1
C C14 0.2361(4) 0.4015(4) 0.5147(3) 0.0568(10) Uani d . 1
H H14 0.2713 0.3211 0.5565 0.068 Uiso calc R 1
C C15 0.1809(4) 0.3981(4) 0.4314(2) 0.0485(9) Uani d . 1
C C16 0.1720(5) 0.2840(4) 0.4025(3) 0.0572(10) Uani d . 1
C C17 0.1094(5) 0.3053(4) 0.3206(3) 0.0591(11) Uani d . 1
H H17 0.1008 0.2313 0.3002 0.071 Uiso calc R 1
C C18 0.0586(4) 0.4350(4) 0.2675(3) 0.0517(9) Uani d . 1
C C19 0.2261(6) 0.1429(4) 0.4589(3) 0.0798(14) Uani d . 1
H H19A 0.3153 0.1289 0.4859 0.120 Uiso calc R 1
H H19B 0.2515 0.0732 0.4178 0.120 Uiso calc R 1
H H19C 0.1461 0.1367 0.5091 0.120 Uiso calc R 1
C C20 -0.0165(5) 0.4602(5) 0.1806(3) 0.0722(12) Uani d . 1
H H20A -0.1079 0.4408 0.1979 0.108 Uiso calc R 1
H H20B 0.0532 0.4008 0.1346 0.108 Uiso calc R 1
H H20C -0.0428 0.5552 0.1536 0.108 Uiso calc R 1
C C21 0.4129(6) 0.7950(6) 0.6425(4) 0.1003(17) Uani d . 1
H H21A 0.4127 0.8616 0.6791 0.150 Uiso calc R 1
H H21B 0.4220 0.8290 0.5760 0.150 Uiso calc R 1
H H21C 0.4980 0.7091 0.6537 0.150 Uiso calc R 1
C C22 0.5636(6) 1.0004(5) 0.8526(5) 0.118(2) Uani d . 1
H H22A 0.5028 0.9640 0.9024 0.177 Uiso calc R 1
H H22B 0.5588 0.9771 0.7926 0.177 Uiso calc R 1
H H22C 0.5247 1.0993 0.8507 0.177 Uiso calc R 1

loop_
_atom_site_aniso_label
_atom_site_aniso_U_11
_atom_site_aniso_U_22
_atom_site_aniso_U_33
_atom_site_aniso_U_12
_atom_site_aniso_U_13
_atom_site_aniso_U_23
Mn1 0.0506(4) 0.0454(3) 0.0389(3) -0.0156(3) -0.0108(2) -0.0012(2)
Cl1 0.0821(8) 0.0473(6) 0.0639(6) -0.0256(5) -0.0129(6) -0.0079(5)
Cl2 0.0492(6) 0.1008(9) 0.0613(7) -0.0161(6) -0.0116(5) 0.0040(6)
N1 0.0466(19) 0.0405(17) 0.0457(17) -0.0131(15) -0.0121(14) -0.0028(13)
N2 0.0467(19) 0.0462(18) 0.0384(16) -0.0137(15) -0.0107(14) -0.0013(13)
N3 0.057(2) 0.104(3) 0.051(2) -0.018(2) -0.0218(18) -0.0040(19)
N4 0.0463(18) 0.0482(18) 0.0388(16) -0.0209(15) -0.0084(14) -0.0033(13)
N5 0.0527(19) 0.0428(17) 0.0413(16) -0.0222(15) -0.0124(14) -0.0005(13)
N6 0.109(3) 0.069(2) 0.055(2) -0.045(2) -0.034(2) -0.0028(17)
O1 0.065(2) 0.101(2) 0.080(2) -0.0100(19) -0.0094(17) -0.0327(18)
O2 0.073(2) 0.132(3) 0.074(2) -0.046(2) -0.0337(18) 0.0206(19)
C1 0.049(2) 0.0359(19) 0.045(2) -0.0161(17) -0.0083(18) -0.0013(16)
C2 0.057(3) 0.050(2) 0.054(3) -0.018(2) -0.015(2) -0.0012(18)
C3 0.078(3) 0.068(3) 0.039(2) -0.026(2) -0.016(2) -0.0006(19)
C4 0.081(3) 0.063(3) 0.041(2) -0.031(2) 0.007(2) -0.0085(19)
C5 0.060(3) 0.044(2) 0.044(2) -0.0191(19) -0.007(2) -0.0045(17)
C6 0.061(3) 0.047(2) 0.067(3) -0.023(2) 0.004(2) -0.008(2)
C7 0.043(2) 0.066(3) 0.077(3) -0.017(2) -0.002(2) -0.010(2)
C8 0.050(3) 0.050(2) 0.067(3) -0.019(2) -0.017(2) -0.0002(19)
C9 0.070(3) 0.084(3) 0.081(3) -0.032(3) 0.024(3) -0.021(3)
C10 0.059(3) 0.092(3) 0.083(3) -0.026(3) -0.032(2) 0.007(3)
C11 0.040(2) 0.044(2) 0.040(2) -0.0179(17) -0.0021(16) -0.0032(16)
C12 0.056(2) 0.056(2) 0.044(2) -0.026(2) -0.0086(18) -0.0068(18)
C13 0.061(3) 0.068(3) 0.040(2) -0.024(2) -0.0177(19) 0.0034(19)
C14 0.056(3) 0.053(2) 0.048(2) -0.014(2) -0.0062(19) 0.0090(18)
C15 0.050(2) 0.043(2) 0.045(2) -0.0143(18) -0.0051(18) 0.0002(17)
C16 0.057(3) 0.047(2) 0.061(3) -0.019(2) 0.002(2) -0.0045(19)
C17 0.061(3) 0.048(2) 0.071(3) -0.025(2) 0.003(2) -0.018(2)
C18 0.048(2) 0.058(3) 0.054(2) -0.024(2) -0.0019(18) -0.0147(19)
C19 0.098(4) 0.047(3) 0.088(3) -0.026(3) -0.012(3) 0.002(2)
C20 0.069(3) 0.091(3) 0.072(3) -0.037(3) -0.015(2) -0.025(2)
C21 0.083(4) 0.107(4) 0.108(4) -0.027(3) -0.017(3) -0.023(3)
C22 0.090(4) 0.080(4) 0.190(7) -0.035(3) -0.058(4) 0.014(4)

loop_
_atom_type_symbol
_atom_type_description
_atom_type_scat_dispersion_real
_atom_type_scat_dispersion_imag
_atom_type_scat_source
C C 0.0033 0.0016 'International Tables Vol C Tables 4.2.6.8 and 6.1.1.4'
H H 0.0000 0.0000 'International Tables Vol C Tables 4.2.6.8 and 6.1.1.4'
N N 0.0061 0.0033 'International Tables Vol C Tables 4.2.6.8 and 6.1.1.4'
Mn Mn 0.3368 0.7283 'International Tables Vol C Tables 4.2.6.8 and 6.1.1.4'
Cl Cl 0.1484 0.1585 'International Tables Vol C Tables 4.2.6.8 and 6.1.1.4'
O O 0.0106 0.0060 'International Tables Vol C Tables 4.2.6.8 and 6.1.1.4'

loop_
_geom_angle_atom_site_label_1
_geom_angle_atom_site_label_2
_geom_angle_atom_site_label_3
_geom_angle
N2 Mn1 N5 140.98(10)
N2 Mn1 N4 97.82(10)
N5 Mn1 N4 58.08(9)
N2 Mn1 Cl2 97.46(8)
N5 Mn1 Cl2 113.38(8)
N4 Mn1 Cl2 94.45(8)
N2 Mn1 N1 56.89(10)
N5 Mn1 N1 89.71(10)
N4 Mn1 N1 88.28(9)
Cl2 Mn1 N1 154.31(8)
N2 Mn1 Cl1 105.51(8)
N5 Mn1 Cl1 93.36(7)
N4 Mn1 Cl1 151.42(8)
Cl2 Mn1 Cl1 98.59(5)
N1 Mn1 Cl1 90.77(7)
C8 N1 C1 117.8(3)
C8 N1 Mn1 151.8(3)
C1 N1 Mn1 90.4(2)
C2 N2 C1 119.0(3)
C2 N2 Mn1 140.4(3)
C1 N2 Mn1 100.6(2)
C2 N3 H3A 120.0
C2 N3 H3B 120.0
H3A N3 H3B 120.0
C18 N4 C11 118.2(3)
C18 N4 Mn1 148.4(2)
C11 N4 Mn1 93.44(19)
C12 N5 C11 118.8(3)
C12 N5 Mn1 144.8(2)
C11 N5 Mn1 96.3(2)
C12 N6 H6A 120.0
C12 N6 H6B 120.0
H6A N6 H6B 120.0
C21 O1 H1 109.5
C22 O2 H2 109.5
N2 C1 N1 112.1(3)
N2 C1 C5 124.4(3)
N1 C1 C5 123.5(3)
N2 C2 N3 118.2(4)
N2 C2 C3 120.7(4)
N3 C2 C3 121.1(4)
C4 C3 C2 119.5(4)
C4 C3 H3 120.2
C2 C3 H3 120.2
C3 C4 C5 121.5(4)
C3 C4 H4 119.3
C5 C4 H4 119.3
C1 C5 C6 117.9(3)
C1 C5 C4 115.0(4)
C6 C5 C4 127.1(4)
C7 C6 C5 117.5(4)
C7 C6 C9 121.1(4)
C5 C6 C9 121.4(4)
C6 C7 C8 121.7(4)
C6 C7 H7 119.1
C8 C7 H7 119.1
N1 C8 C7 121.6(4)
N1 C8 C10 117.0(4)
C7 C8 C10 121.5(4)
C6 C9 H9A 109.5
C6 C9 H9B 109.5
H9A C9 H9B 109.5
C6 C9 H9C 109.5
H9A C9 H9C 109.5
H9B C9 H9C 109.5
C8 C10 H10A 109.5
C8 C10 H10B 109.5
H10A C10 H10B 109.5
C8 C10 H10C 109.5
H10A C10 H10C 109.5
H10B C10 H10C 109.5
N4 C11 N5 112.1(3)
N4 C11 C15 123.8(3)
N5 C11 C15 124.1(3)
N5 C12 N6 118.4(3)
N5 C12 C13 120.6(3)
N6 C12 C13 121.0(3)
C14 C13 C12 120.3(3)
C14 C13 H13 119.9
C12 C13 H13 119.9
C13 C14 C15 120.9(3)
C13 C14 H14 119.5
C15 C14 H14 119.5
C16 C15 C11 117.6(3)
C16 C15 C14 127.2(3)
C11 C15 C14 115.2(3)
C17 C16 C15 117.4(3)
C17 C16 C19 120.7(4)
C15 C16 C19 121.8(4)
C16 C17 C18 121.6(3)
C16 C17 H17 119.2
C18 C17 H17 119.2
N4 C18 C17 121.3(4)
N4 C18 C20 116.9(3)
C17 C18 C20 121.7(4)
C16 C19 H19A 109.5
C16 C19 H19B 109.5
H19A C19 H19B 109.5
C16 C19 H19C 109.5
H19A C19 H19C 109.5
H19B C19 H19C 109.5
C18 C20 H20A 109.5
C18 C20 H20B 109.5
H20A C20 H20B 109.5
C18 C20 H20C 109.5
H20A C20 H20C 109.5
H20B C20 H20C 109.5
O1 C21 H21A 109.5
O1 C21 H21B 109.5
H21A C21 H21B 109.5
O1 C21 H21C 109.5
H21A C21 H21C 109.5
H21B C21 H21C 109.5
O2 C22 H22A 109.5
O2 C22 H22B 109.5
H22A C22 H22B 109.5
O2 C22 H22C 109.5
H22A C22 H22C 109.5
H22B C22 H22C 109.5

loop_
_geom_bond_atom_site_label_1
_geom_bond_atom_site_label_2
_geom_bond_distance
Mn1 N2 2.231(3)
Mn1 N5 2.267(3)
Mn1 N4 2.344(3)
Mn1 Cl2 2.4166(14)
Mn1 N1 2.453(3)
Mn1 Cl1 2.4699(12)
N1 C8 1.327(5)
N1 C1 1.353(4)
N2 C2 1.331(4)
N2 C1 1.347(4)
N3 C2 1.332(5)
N3 H3A 0.8600
N3 H3B 0.8600
N4 C18 1.322(4)
N4 C11 1.341(4)
N5 C12 1.326(4)
N5 C11 1.359(4)
N6 C12 1.332(4)
N6 H6A 0.8600
N6 H6B 0.8600
O1 C21 1.396(5)
O1 H1 0.8200
O2 C22 1.371(5)
O2 H2 0.8200
C1 C5 1.398(5)
C2 C3 1.424(5)
C3 C4 1.338(5)
C3 H3 0.9300
C4 C5 1.420(5)
C4 H4 0.9300
C5 C6 1.405(5)
C6 C7 1.359(6)
C6 C9 1.509(5)
C7 C8 1.395(5)
C7 H7 0.9300
C8 C10 1.495(5)
C9 H9A 0.9600
C9 H9B 0.9600
C9 H9C 0.9600
C10 H10A 0.9600
C10 H10B 0.9600
C10 H10C 0.9600
C11 C15 1.403(5)
C12 C13 1.426(5)
C13 C14 1.333(5)
C13 H13 0.9300
C14 C15 1.422(5)
C14 H14 0.9300
C15 C16 1.396(5)
C16 C17 1.374(5)
C16 C19 1.505(5)
C17 C18 1.392(5)
C17 H17 0.9300
C18 C20 1.501(5)
C19 H19A 0.9600
C19 H19B 0.9600
C19 H19C 0.9600
C20 H20A 0.9600
C20 H20B 0.9600
C20 H20C 0.9600
C21 H21A 0.9600
C21 H21B 0.9600
C21 H21C 0.9600
C22 H22A 0.9600
C22 H22B 0.9600
C22 H22C 0.9600

loop_
_geom_hbond_atom_site_label_D
_geom_hbond_atom_site_label_H
_geom_hbond_atom_site_label_A
_geom_hbond_site_symmetry_A
_geom_hbond_distance_DH
_geom_hbond_distance_HA
_geom_hbond_distance_DA
_geom_hbond_angle_DHA
O2 H2 Cl1 2_676 0.82 2.35 3.162(3) 169.3
O1 H1 Cl1 2_576 0.82 2.41 3.183(3) 157.6
N6 H6B O1 . 0.86 2.10 2.960(4) 172.9
N6 H6A Cl1 . 0.86 2.55 3.359(4) 157.5
N3 H3B O2 1_454 0.86 2.04 2.895(4) 174.9
N3 H3A Cl2 . 0.86 2.49 3.318(4) 160.6

loop_
_geom_torsion_atom_site_label_1
_geom_torsion_atom_site_label_2
_geom_torsion_atom_site_label_3
_geom_torsion_atom_site_label_4
_geom_torsion
N2 Mn1 N1 C8 -177.8(5)
N5 Mn1 N1 C8 -19.2(5)
N4 Mn1 N1 C8 -77.3(5)
Cl2 Mn1 N1 C8 -174.0(4)
Cl1 Mn1 N1 C8 74.1(5)
N2 Mn1 N1 C1 -0.35(18)
N5 Mn1 N1 C1 158.21(19)
N4 Mn1 N1 C1 100.13(19)
Cl2 Mn1 N1 C1 3.4(3)
Cl1 Mn1 N1 C1 -108.44(18)
N5 Mn1 N2 C2 143.0(3)
N4 Mn1 N2 C2 95.7(4)
Cl2 Mn1 N2 C2 0.2(4)
N1 Mn1 N2 C2 178.5(4)
Cl1 Mn1 N2 C2 -100.9(4)
N5 Mn1 N2 C1 -35.1(3)
N4 Mn1 N2 C1 -82.4(2)
Cl2 Mn1 N2 C1 -177.99(19)
N1 Mn1 N2 C1 0.36(18)
Cl1 Mn1 N2 C1 80.9(2)
N2 Mn1 N4 C18 -35.6(5)
N5 Mn1 N4 C18 177.5(5)
Cl2 Mn1 N4 C18 62.6(5)
N1 Mn1 N4 C18 -91.8(5)
Cl1 Mn1 N4 C18 179.8(4)
N2 Mn1 N4 C11 145.8(2)
N5 Mn1 N4 C11 -1.12(19)
Cl2 Mn1 N4 C11 -115.98(19)
N1 Mn1 N4 C11 89.6(2)
Cl1 Mn1 N4 C11 1.2(3)
N2 Mn1 N5 C12 119.4(4)
N4 Mn1 N5 C12 178.5(5)
Cl2 Mn1 N5 C12 -101.3(4)
N1 Mn1 N5 C12 90.3(4)
Cl1 Mn1 N5 C12 -0.5(4)
N2 Mn1 N5 C11 -58.0(3)
N4 Mn1 N5 C11 1.11(18)
Cl2 Mn1 N5 C11 81.3(2)
N1 Mn1 N5 C11 -87.1(2)
Cl1 Mn1 N5 C11 -177.80(19)
C2 N2 C1 N1 -179.2(3)
Mn1 N2 C1 N1 -0.6(3)
C2 N2 C1 C5 0.8(5)
Mn1 N2 C1 C5 179.5(3)
C8 N1 C1 N2 179.1(3)
Mn1 N1 C1 N2 0.5(3)
C8 N1 C1 C5 -0.9(5)
Mn1 N1 C1 C5 -179.5(3)
C1 N2 C2 N3 178.2(3)
Mn1 N2 C2 N3 0.3(6)
C1 N2 C2 C3 -1.4(5)
Mn1 N2 C2 C3 -179.4(3)
N2 C2 C3 C4 1.1(6)
N3 C2 C3 C4 -178.5(4)
C2 C3 C4 C5 -0.1(6)
N2 C1 C5 C6 -179.3(3)
N1 C1 C5 C6 0.7(5)
N2 C1 C5 C4 0.2(5)
N1 C1 C5 C4 -179.8(3)
C3 C4 C5 C1 -0.5(5)
C3 C4 C5 C6 178.9(4)
C1 C5 C6 C7 -0.3(5)
C4 C5 C6 C7 -179.7(4)
C1 C5 C6 C9 178.6(3)
C4 C5 C6 C9 -0.8(6)
C5 C6 C7 C8 0.2(6)
C9 C6 C7 C8 -178.8(4)
C1 N1 C8 C7 0.7(5)
Mn1 N1 C8 C7 177.8(3)
C1 N1 C8 C10 179.8(3)
Mn1 N1 C8 C10 -3.1(7)
C6 C7 C8 N1 -0.3(6)
C6 C7 C8 C10 -179.4(4)
C18 N4 C11 N5 -177.5(3)
Mn1 N4 C11 N5 1.7(3)
C18 N4 C11 C15 2.4(5)
Mn1 N4 C11 C15 -178.4(3)
C12 N5 C11 N4 180.0(3)
Mn1 N5 C11 N4 -1.8(3)
C12 N5 C11 C15 0.1(5)
Mn1 N5 C11 C15 178.4(3)
C11 N5 C12 N6 179.7(3)
Mn1 N5 C12 N6 2.7(7)
C11 N5 C12 C13 -0.6(5)
Mn1 N5 C12 C13 -177.6(3)
N5 C12 C13 C14 0.5(6)
N6 C12 C13 C14 -179.8(4)
C12 C13 C14 C15 0.1(6)
N4 C11 C15 C16 0.2(5)
N5 C11 C15 C16 180.0(3)
N4 C11 C15 C14 -179.4(3)
N5 C11 C15 C14 0.4(5)
C13 C14 C15 C16 180.0(4)
C13 C14 C15 C11 -0.5(5)
C11 C15 C16 C17 -1.7(5)
C14 C15 C16 C17 177.8(4)
C11 C15 C16 C19 179.2(3)
C14 C15 C16 C19 -1.3(6)
C15 C16 C17 C18 0.9(6)
C19 C16 C17 C18 179.9(4)
C11 N4 C18 C17 -3.3(5)
Mn1 N4 C18 C17 178.3(3)
C11 N4 C18 C20 175.6(3)
Mn1 N4 C18 C20 -2.8(7)
C16 C17 C18 N4 1.7(6)
C16 C17 C18 C20 -177.1(4)
